data_8105538
loop_
_publ_author_name
'Liu, Fangfang'
'Li, Hui'
'Pu, Shouzhi'

_publ_section_title
;
 Structure and photochromism of
 1-[2-methyl-5-phenyl-3-thienyl]-2-[2-methyl-5-(4-chlorophenyl)-3-thienyl]3,3,4,4,5,5-hexafluorocyclopent-1-ene,
 C27H16ClF6S2
;
_journal_issue 1
_journal_name_full 'Zeitschrift f\"ur Kristallographie - New Crystal Structures'
_journal_page_first 49
_journal_page_last 51
_journal_paper_doi 10.1515/ncrs-2018-0129
_journal_volume 234
_journal_year 2018
_chemical_formula_sum 'C27 H17 Cl F6 S2'
_chemical_formula_weight 554.98
_space_group_crystal_system monoclinic
_space_group_IT_number 14
_space_group_name_Hall '-P 2ybc'
_space_group_name_H-M_alt 'P 1 21/c 1'
_atom_sites_solution_hydrogens geom
_audit_creation_method SHELXL-2018/1
_cell_angle_alpha 90
_cell_angle_beta 96.1260(10)
_cell_angle_gamma 90
_cell_formula_units_Z 4
_cell_length_a 24.1193(5)
_cell_length_b 9.2419(2)
_cell_length_c 10.8343(2)
_cell_measurement_reflns_used 9524
_cell_measurement_temperature 100(2)
_cell_measurement_theta_max 27.56
_cell_measurement_theta_min 2.36
_cell_volume 2401.26(8)
_computing_cell_refinement 'Bruker SMART'
_computing_data_collection 'Bruker SMART'
_computing_data_reduction 'Bruker SAINT'
_computing_molecular_graphics 'Bruker SHELXTL'
_computing_publication_material 'Bruker SHELXTL'
_computing_structure_refinement 'SHELXL-2018/1 (Sheldrick, 2018)'
_computing_structure_solution 'Bruker SHELXTL'
_diffrn_ambient_temperature 100(2)
_diffrn_measured_fraction_theta_full 0.999
_diffrn_measured_fraction_theta_max 0.999
_diffrn_measurement_device_type 'CCD area detector'
_diffrn_measurement_method 'phi and omega scans'
_diffrn_radiation_type MoK\a
_diffrn_radiation_wavelength 0.71073
_diffrn_reflns_av_R_equivalents 0.0236
_diffrn_reflns_av_unetI/netI 0.0144
_diffrn_reflns_Laue_measured_fraction_full 0.999
_diffrn_reflns_Laue_measured_fraction_max 0.999
_diffrn_reflns_limit_h_max 28
_diffrn_reflns_limit_h_min -28
_diffrn_reflns_limit_k_max 10
_diffrn_reflns_limit_k_min -10
_diffrn_reflns_limit_l_max 12
_diffrn_reflns_limit_l_min -12
_diffrn_reflns_number 29699
_diffrn_reflns_point_group_measured_fraction_full 0.999
_diffrn_reflns_point_group_measured_fraction_max 0.999
_diffrn_reflns_theta_full 24.999
_diffrn_reflns_theta_max 24.999
_diffrn_reflns_theta_min 2.783
_exptl_absorpt_coefficient_mu 0.395
_exptl_absorpt_correction_type none
_exptl_crystal_colour colorless
_exptl_crystal_density_diffrn 1.535
_exptl_crystal_description block
_exptl_crystal_F_000 1128
_exptl_crystal_size_max 0.200
_exptl_crystal_size_mid 0.180
_exptl_crystal_size_min 0.140
_refine_diff_density_max 0.358
_refine_diff_density_min -0.234
_refine_diff_density_rms 0.045
_refine_ls_extinction_coef .
_refine_ls_extinction_method none
_refine_ls_goodness_of_fit_ref 0.701
_refine_ls_hydrogen_treatment constr
_refine_ls_matrix_type full
_refine_ls_number_parameters 331
_refine_ls_number_reflns 4217
_refine_ls_number_restraints 0
_refine_ls_restrained_S_all 0.701
_refine_ls_R_factor_all 0.0320
_refine_ls_R_factor_gt 0.0292
_refine_ls_shift/su_max 0.000
_refine_ls_shift/su_mean 0.000
_refine_ls_structure_factor_coef Fsqd
_refine_ls_weighting_details 'w=1/[\s^2^(Fo^2^)+(0.0751P)^2^+3.7426P] where P=(Fo^2^+2Fc^2^)/3'
_refine_ls_weighting_scheme calc
_refine_ls_wR_factor_gt 0.0836
_refine_ls_wR_factor_ref 0.0878
_reflns_Friedel_coverage 0.000
_reflns_Friedel_fraction_full .
_reflns_Friedel_fraction_max .
_reflns_number_gt 3900
_reflns_number_total 4217
_reflns_threshold_expression 'I > 2\s(I)'
_cod_data_source_file suppl_ncrs-2018-0129_suppl.cif
_cod_data_source_block 1
_cod_original_sg_symbol_H-M 'P 21/c'
_cod_database_code 8105538
_shelx_shelxl_version_number 2018/1
_shelx_space_group_comment
;
The symmetry employed for this shelxl refinement is uniquely defined
by the following loop, which should always be used as a source of
symmetry information in preference to the above space-group names.
They are only intended as comments.
;
_shelx_estimated_absorpt_t_min 0.925
_shelx_estimated_absorpt_t_max 0.947

loop_
_space_group_symop_operation_xyz
'x, y, z'
'-x, y+1/2, -z+1/2'
'-x, -y, -z'
'x, -y-1/2, z-1/2'

loop_
_atom_site_label
_atom_site_type_symbol
_atom_site_fract_x
_atom_site_fract_y
_atom_site_fract_z
_atom_site_U_iso_or_equiv
_atom_site_adp_type
_atom_site_occupancy
_atom_site_site_symmetry_order
_atom_site_calc_flag
_atom_site_refinement_flags_posn
_atom_site_refinement_flags_adp
_atom_site_refinement_flags_occupancy
_atom_site_disorder_assembly
_atom_site_disorder_group
S1 S 0.37308(2) 0.71339(5) 0.25566(4) 0.02337(12) Uani 1 1 d . . . . .
S2 S 0.12011(2) 0.68287(5) 0.13666(4) 0.02242(12) Uani 1 1 d . . . . .
F1 F 0.32629(5) 0.17687(11) 0.36073(10) 0.0313(3) Uani 1 1 d . . . . .
F2 F 0.34570(4) 0.18805(12) 0.16997(11) 0.0333(3) Uani 1 1 d . . . . .
F3 F 0.23206(4) 0.05698(12) 0.30340(10) 0.0310(3) Uani 1 1 d . . . . .
F4 F 0.27113(5) -0.01149(11) 0.14093(11) 0.0329(3) Uani 1 1 d . . . . .
F5 F 0.16042(4) 0.16134(11) 0.13688(10) 0.0258(2) Uani 1 1 d . . . . .
F6 F 0.22032(4) 0.18347(11) 0.00180(9) 0.0254(2) Uani 1 1 d . . . . .
C1A C 0.52048(8) 0.7049(2) 0.66298(17) 0.0294(4) Uani 0.5 1 d . . P A 1
H1A H 0.550787 0.725778 0.723759 0.035 Uiso 0.9412(11) 1 calc R U P B 1
C1B C 0.52048(8) 0.7049(2) 0.66298(17) 0.0294(4) Uani 0.5 1 d . . P A 2
Cl1B Cl 0.5597(3) 0.7097(9) 0.7815(7) 0.02855(14) Uani 0.0588(11) 1 d . . P A 2
C2 C 0.49086(7) 0.5782(2) 0.66926(16) 0.0259(4) Uani 1 1 d . . . . .
H2A H 0.501101 0.511430 0.734433 0.031 Uiso 1 1 calc R U . A 1
C3 C 0.44647(7) 0.54685(19) 0.58206(15) 0.0215(4) Uani 1 1 d . . . . .
H3A H 0.426437 0.459073 0.588019 0.026 Uiso 1 1 calc R U . . .
C4 C 0.43069(7) 0.64346(18) 0.48472(15) 0.0191(3) Uani 1 1 d . . . . .
C5 C 0.46112(8) 0.7715(2) 0.47953(17) 0.0275(4) Uani 1 1 d . . . . .
H5A H 0.451205 0.839163 0.414953 0.033 Uiso 1 1 calc R U . . .
C6 C 0.50591(9) 0.8008(2) 0.56820(18) 0.0318(4) Uani 1 1 d . . . . .
H6A H 0.526513 0.887810 0.563078 0.038 Uiso 1 1 calc R U . A 1
C7 C 0.38576(7) 0.60683(18) 0.38729(15) 0.0184(3) Uani 1 1 d . . . . .
C8 C 0.35210(7) 0.48766(18) 0.37712(15) 0.0181(3) Uani 1 1 d . . . . .
H8A H 0.352720 0.415231 0.439473 0.022 Uiso 1 1 calc R U . . .
C9 C 0.31584(7) 0.48211(18) 0.26385(15) 0.0181(3) Uani 1 1 d . . . . .
C10 C 0.32261(7) 0.59844(19) 0.18772(15) 0.0207(4) Uani 1 1 d . . . . .
C11 C 0.29521(8) 0.6321(2) 0.06037(16) 0.0276(4) Uani 1 1 d . . . . .
H11A H 0.320641 0.689517 0.015309 0.041 Uiso 1 1 calc R U . . .
H11B H 0.260917 0.687105 0.066981 0.041 Uiso 1 1 calc R U . . .
H11C H 0.286133 0.541633 0.015487 0.041 Uiso 1 1 calc R U . . .
C12 C 0.27970(7) 0.35784(18) 0.22747(14) 0.0170(3) Uani 1 1 d . . . . .
C13 C 0.30385(7) 0.20797(19) 0.24387(16) 0.0214(4) Uani 1 1 d . . . . .
C14 C 0.25558(7) 0.10461(18) 0.20313(16) 0.0215(4) Uani 1 1 d . . . . .
C15 C 0.21355(7) 0.20163(18) 0.12480(15) 0.0189(3) Uani 1 1 d . . . . .
C16 C 0.22780(7) 0.35367(17) 0.16719(14) 0.0167(3) Uani 1 1 d . . . . .
C17 C 0.18632(6) 0.46728(17) 0.13401(15) 0.0171(3) Uani 1 1 d . . . . .
C18 C 0.17557(7) 0.58444(18) 0.20637(15) 0.0198(3) Uani 1 1 d . . . . .
C19 C 0.20263(8) 0.6322(2) 0.33027(16) 0.0250(4) Uani 1 1 d . . . . .
H19A H 0.175043 0.681121 0.375786 0.038 Uiso 1 1 calc R U . . .
H19B H 0.233174 0.699079 0.318695 0.038 Uiso 1 1 calc R U . . .
H19C H 0.217397 0.547664 0.377528 0.038 Uiso 1 1 calc R U . . .
C20 C 0.14904(6) 0.45925(17) 0.02259(15) 0.0174(3) Uani 1 1 d . . . . .
H20A H 0.150827 0.384775 -0.037293 0.021 Uiso 1 1 calc R U . . .
C21 C 0.11062(7) 0.56814(18) 0.00982(15) 0.0191(3) Uani 1 1 d . . . . .
C22 C 0.06448(7) 0.58663(18) -0.08859(15) 0.0188(3) Uani 1 1 d . . . . .
C23 C 0.06762(7) 0.52516(19) -0.20523(16) 0.0225(4) Uani 1 1 d . . . . .
H23A H 0.100767 0.476694 -0.221803 0.027 Uiso 1 1 calc R U . . .
C24 C 0.02325(7) 0.53359(19) -0.29729(16) 0.0237(4) Uani 1 1 d . . . . .
H24A H 0.025849 0.491380 -0.376420 0.028 Uiso 1 1 calc R U . C 1
C25A C -0.02487(7) 0.60417(19) -0.27259(16) 0.0228(4) Uani 0.5 1 d . . P B 1
Cl1A Cl -0.08077(2) 0.61294(6) -0.38711(4) 0.02855(14) Uani 0.9412(11) 1 d . . P B 1
C25B C -0.02487(7) 0.60417(19) -0.27259(16) 0.0228(4) Uani 0.5 1 d . . P B 2
H25B H -0.055508 0.609410 -0.335264 0.027 Uiso 0.0588(11) 1 calc R U P B 2
C26 C -0.02922(7) 0.66724(19) -0.15845(17) 0.0238(4) Uani 1 1 d . . . . .
H26A H -0.062463 0.715819 -0.142785 0.029 Uiso 1 1 calc R U . B 1
C27 C 0.01537(7) 0.65887(19) -0.06725(16) 0.0224(4) Uani 1 1 d . . . . .
H27A H 0.012636 0.702835 0.011126 0.027 Uiso 1 1 calc R U . . .

loop_
_atom_site_aniso_label
_atom_site_aniso_U_11
_atom_site_aniso_U_22
_atom_site_aniso_U_33
_atom_site_aniso_U_23
_atom_site_aniso_U_13
_atom_site_aniso_U_12
S1 0.0255(2) 0.0250(2) 0.0189(2) 0.00421(16) -0.00109(17) -0.00834(17)
S2 0.0242(2) 0.0188(2) 0.0237(2) -0.00258(16) 0.00010(17) 0.00682(16)
F1 0.0361(6) 0.0235(6) 0.0306(6) 0.0047(4) -0.0141(5) 0.0018(5)
F2 0.0229(5) 0.0318(6) 0.0465(7) -0.0068(5) 0.0099(5) 0.0069(4)
F3 0.0334(6) 0.0290(6) 0.0297(6) 0.0110(5) -0.0012(5) -0.0046(5)
F4 0.0358(6) 0.0195(5) 0.0410(6) -0.0107(5) -0.0076(5) 0.0100(5)
F5 0.0183(5) 0.0215(5) 0.0367(6) 0.0022(4) -0.0010(4) -0.0032(4)
F6 0.0342(6) 0.0225(5) 0.0186(5) -0.0048(4) -0.0010(4) 0.0040(4)
C1A 0.0286(10) 0.0345(11) 0.0237(9) -0.0095(8) -0.0041(7) 0.0027(8)
C1B 0.0286(10) 0.0345(11) 0.0237(9) -0.0095(8) -0.0041(7) 0.0027(8)
Cl1B 0.0197(2) 0.0371(3) 0.0269(3) 0.00763(19) -0.00631(18) -0.00044(18)
C2 0.0234(9) 0.0345(10) 0.0196(8) -0.0030(7) 0.0016(7) 0.0094(8)
C3 0.0206(8) 0.0245(9) 0.0202(8) -0.0026(7) 0.0059(7) 0.0025(7)
C4 0.0188(8) 0.0220(9) 0.0171(8) -0.0038(7) 0.0037(6) 0.0023(7)
C5 0.0345(10) 0.0247(9) 0.0225(9) -0.0014(7) -0.0007(7) -0.0036(8)
C6 0.0365(11) 0.0272(10) 0.0305(10) -0.0061(8) -0.0028(8) -0.0082(8)
C7 0.0189(8) 0.0204(8) 0.0165(8) 0.0005(6) 0.0038(6) 0.0022(6)
C8 0.0182(8) 0.0197(8) 0.0167(8) -0.0001(6) 0.0026(6) 0.0019(6)
C9 0.0167(8) 0.0205(8) 0.0175(8) -0.0007(6) 0.0037(6) 0.0009(6)
C10 0.0195(8) 0.0236(9) 0.0187(8) 0.0006(7) 0.0013(6) -0.0038(7)
C11 0.0284(9) 0.0330(10) 0.0203(9) 0.0075(7) -0.0025(7) -0.0108(8)
C12 0.0185(8) 0.0187(8) 0.0140(7) 0.0001(6) 0.0031(6) 0.0006(6)
C13 0.0199(8) 0.0226(9) 0.0213(8) -0.0009(7) 0.0002(7) 0.0038(7)
C14 0.0254(9) 0.0170(8) 0.0218(9) -0.0004(7) 0.0015(7) 0.0025(7)
C15 0.0184(8) 0.0192(8) 0.0190(8) -0.0014(6) 0.0018(6) -0.0003(6)
C16 0.0185(8) 0.0170(8) 0.0152(8) 0.0000(6) 0.0047(6) -0.0001(6)
C17 0.0152(8) 0.0174(8) 0.0191(8) 0.0018(6) 0.0035(6) -0.0008(6)
C18 0.0200(8) 0.0184(8) 0.0211(8) 0.0008(7) 0.0027(6) 0.0019(7)
C19 0.0275(9) 0.0239(9) 0.0231(9) -0.0046(7) -0.0004(7) 0.0055(7)
C20 0.0170(8) 0.0165(8) 0.0190(8) 0.0002(6) 0.0033(6) -0.0003(6)
C21 0.0190(8) 0.0181(8) 0.0206(8) 0.0009(7) 0.0038(6) 0.0005(6)
C22 0.0181(8) 0.0154(8) 0.0231(8) 0.0047(7) 0.0025(6) 0.0000(6)
C23 0.0212(8) 0.0216(9) 0.0249(9) 0.0033(7) 0.0038(7) 0.0051(7)
C24 0.0267(9) 0.0215(9) 0.0227(9) 0.0010(7) 0.0012(7) 0.0020(7)
C25A 0.0198(8) 0.0218(9) 0.0259(9) 0.0084(7) -0.0017(7) -0.0007(7)
Cl1A 0.0197(2) 0.0371(3) 0.0269(3) 0.00763(19) -0.00631(18) -0.00044(18)
C25B 0.0198(8) 0.0218(9) 0.0259(9) 0.0084(7) -0.0017(7) -0.0007(7)
C26 0.0185(8) 0.0238(9) 0.0295(9) 0.0042(7) 0.0044(7) 0.0032(7)
C27 0.0215(9) 0.0218(9) 0.0243(9) 0.0012(7) 0.0041(7) 0.0035(7)

loop_
_atom_type_symbol
_atom_type_description
_atom_type_scat_dispersion_real
_atom_type_scat_dispersion_imag
_atom_type_scat_source
C C 0.0033 0.0016 'International Tables Vol C Tables 4.2.6.8 and 6.1.1.4'
H H 0.0000 0.0000 'International Tables Vol C Tables 4.2.6.8 and 6.1.1.4'
F F 0.0171 0.0103 'International Tables Vol C Tables 4.2.6.8 and 6.1.1.4'
S S 0.1246 0.1234 'International Tables Vol C Tables 4.2.6.8 and 6.1.1.4'
Cl Cl 0.1484 0.1585 'International Tables Vol C Tables 4.2.6.8 and 6.1.1.4'

loop_
_geom_angle_atom_site_label_1
_geom_angle_atom_site_label_2
_geom_angle_atom_site_label_3
_geom_angle
_geom_angle_site_symmetry_1
_geom_angle_site_symmetry_3
C10 S1 C7 93.20(8) . .
C18 S2 C21 93.17(8) . .
C6 C1A C2 119.54(17) . .
C6 C1B C2 119.54(17) . .
C6 C1B Cl1B 134.7(3) . .
C2 C1B Cl1B 105.3(3) . .
C1B C2 C3 120.84(17) . .
C1A C2 C3 120.84(17) . .
C2 C3 C4 120.62(17) . .
C5 C4 C3 117.88(16) . .
C5 C4 C7 121.11(16) . .
C3 C4 C7 120.90(16) . .
C6 C5 C4 120.61(17) . .
C1B C6 C5 120.49(18) . .
C1A C6 C5 120.49(18) . .
C8 C7 C4 129.06(15) . .
C8 C7 S1 109.92(12) . .
C4 C7 S1 120.80(13) . .
C7 C8 C9 113.71(15) . .
C10 C9 C8 112.69(15) . .
C10 C9 C12 123.70(15) . .
C8 C9 C12 123.30(15) . .
C9 C10 C11 130.23(16) . .
C9 C10 S1 110.48(12) . .
C11 C10 S1 119.24(13) . .
C16 C12 C9 130.17(15) . .
C16 C12 C13 110.98(14) . .
C9 C12 C13 118.44(14) . .
F1 C13 F2 105.83(13) . .
F1 C13 C12 114.62(14) . .
F2 C13 C12 110.82(14) . .
F1 C13 C14 110.63(14) . .
F2 C13 C14 109.46(14) . .
C12 C13 C14 105.47(13) . .
F4 C14 F3 107.88(14) . .
F4 C14 C13 113.47(14) . .
F3 C14 C13 110.02(14) . .
F4 C14 C15 113.08(14) . .
F3 C14 C15 108.95(14) . .
C13 C14 C15 103.35(13) . .
F5 C15 F6 105.81(13) . .
F5 C15 C16 114.48(13) . .
F6 C15 C16 111.33(13) . .
F5 C15 C14 111.16(13) . .
F6 C15 C14 108.98(13) . .
C16 C15 C14 105.07(13) . .
C12 C16 C17 132.12(15) . .
C12 C16 C15 110.11(14) . .
C17 C16 C15 117.72(14) . .
C18 C17 C20 112.47(14) . .
C18 C17 C16 125.98(15) . .
C20 C17 C16 121.39(14) . .
C17 C18 C19 130.72(15) . .
C17 C18 S2 110.48(12) . .
C19 C18 S2 118.78(13) . .
C21 C20 C17 114.00(15) . .
C20 C21 C22 127.87(15) . .
C20 C21 S2 109.89(12) . .
C22 C21 S2 122.10(12) . .
C23 C22 C27 118.20(16) . .
C23 C22 C21 120.04(15) . .
C27 C22 C21 121.68(15) . .
C24 C23 C22 121.12(16) . .
C25B C24 C23 119.17(16) . .
C25A C24 C23 119.17(16) . .
C26 C25A C24 121.21(16) . .
C26 C25A Cl1A 119.56(13) . .
C24 C25A Cl1A 119.23(14) . .
C26 C25B C24 121.21(16) . .
C25B C26 C27 119.25(16) . .
C25A C26 C27 119.25(16) . .
C26 C27 C22 121.05(16) . .

loop_
_geom_bond_atom_site_label_1
_geom_bond_atom_site_label_2
_geom_bond_distance
_geom_bond_site_symmetry_2
S1 C10 1.7209(17) .
S1 C7 1.7332(16) .
S2 C18 1.7239(17) .
S2 C21 1.7314(17) .
F1 C13 1.354(2) .
F2 C13 1.366(2) .
F3 C14 1.352(2) .
F4 C14 1.342(2) .
F5 C15 1.3541(19) .
F6 C15 1.3701(19) .
C1A C6 1.374(3) .
C1A C2 1.377(3) .
C1B C6 1.374(3) .
C1B C2 1.377(3) .
C1B Cl1B 1.513(7) .
C2 C3 1.381(2) .
C3 C4 1.403(2) .
C4 C5 1.397(3) .
C4 C7 1.469(2) .
C5 C6 1.393(3) .
C7 C8 1.366(2) .
C8 C9 1.430(2) .
C9 C10 1.375(2) .
C9 C12 1.470(2) .
C10 C11 1.497(2) .
C12 C16 1.349(2) .
C12 C13 1.506(2) .
C13 C14 1.534(2) .
C14 C15 1.539(2) .
C15 C16 1.507(2) .
C16 C17 1.468(2) .
C17 C18 1.378(2) .
C17 C20 1.428(2) .
C18 C19 1.495(2) .
C20 C21 1.365(2) .
C21 C22 1.467(2) .
C22 C23 1.395(2) .
C22 C27 1.400(2) .
C23 C24 1.385(2) .
C24 C25B 1.382(2) .
C24 C25A 1.382(2) .
C25A C26 1.381(3) .
C25A Cl1A 1.7341(17) .
C25B C26 1.381(3) .
C26 C27 1.383(2) .
